data_2203602
loop_
_publ_author_name
'Han, Lei'
'Xu, Ying'
'Lou, Ben-Yong'
'Hong, Mao-Chun'

_publ_section_title
;
 Benzyltrimethylammonium
 tris(pyrimidine-2-thiolato-\k^2^<i>N,S</i>)nickelate(II)
;
_journal_issue 5
_journal_name_full 'Acta Crystallographica Section E'
_journal_page_first m566
_journal_page_last m567
_journal_paper_doi 10.1107/S1600536804008128
_journal_volume 60
_journal_year 2004
_chemical_formula_iupac '(C10 H16 N) [Ni (C4 H3 N2 S)3]'
_chemical_formula_moiety 'C10 H16 N 1+, C12 H9 N6 Ni S3 1-'
_chemical_formula_sum 'C22 H25 N7 Ni S3'
_chemical_formula_weight 542.38
_space_group_IT_number 2
_symmetry_cell_setting triclinic
_symmetry_space_group_name_Hall '-P 1'
_symmetry_space_group_name_H-M 'P -1'
_atom_sites_solution_hydrogens geom
_atom_sites_solution_primary direct
_atom_sites_solution_secondary difmap
_audit_creation_method CrystalClearVersion1.3
_cell_angle_alpha 90.205(4)
_cell_angle_beta 101.633(5)
_cell_angle_gamma 100.889(6)
_cell_formula_units_Z 2
_cell_length_a 7.5730(8)
_cell_length_b 12.4729(14)
_cell_length_c 13.5236(13)
_cell_measurement_reflns_used 3472
_cell_measurement_temperature 293(2)
_cell_measurement_theta_max 28.28
_cell_measurement_theta_min 1.54
_cell_volume 1227.5(2)
_computing_cell_refinement CrystalClear
_computing_data_collection 'CrystalClear (Rigaku, 2000)'
_computing_data_reduction CrystalClear
_computing_molecular_graphics SHELXL97
_computing_publication_material SHELXL97
_computing_structure_refinement SHELXL97
_computing_structure_solution 'SHELXS97 (Sheldrick, 1997)'
_diffrn_ambient_temperature 293(2)
_diffrn_measured_fraction_theta_full 0.984
_diffrn_measured_fraction_theta_max 0.984
_diffrn_measurement_device_type 'Mercury CCD'
_diffrn_measurement_method \w
_diffrn_radiation_monochromator graphite
_diffrn_radiation_source 'fine-focus sealed tube'
_diffrn_radiation_type MoK\a
_diffrn_radiation_wavelength 0.71073
_diffrn_reflns_av_R_equivalents 0.0165
_diffrn_reflns_av_sigmaI/netI 0.0296
_diffrn_reflns_limit_h_max 9
_diffrn_reflns_limit_h_min -10
_diffrn_reflns_limit_k_max 16
_diffrn_reflns_limit_k_min -15
_diffrn_reflns_limit_l_max 18
_diffrn_reflns_limit_l_min -17
_diffrn_reflns_number 10173
_diffrn_reflns_theta_full 28.28
_diffrn_reflns_theta_max 28.28
_diffrn_reflns_theta_min 1.54
_diffrn_standards_decay_% 0
_exptl_absorpt_coefficient_mu 1.071
_exptl_absorpt_correction_T_max 0.807
_exptl_absorpt_correction_T_min 0.746
_exptl_absorpt_correction_type multi-scan
_exptl_absorpt_process_details 'CrystalClear (Rigaku, 2000)'
_exptl_crystal_colour green
_exptl_crystal_density_diffrn 1.467
_exptl_crystal_density_method 'not measured'
_exptl_crystal_description prism
_exptl_crystal_F_000 564
_exptl_crystal_size_max 0.20
_exptl_crystal_size_mid 0.20
_exptl_crystal_size_min 0.20
_refine_diff_density_max 0.662
_refine_diff_density_min -0.485
_refine_ls_extinction_method none
_refine_ls_goodness_of_fit_ref 1.043
_refine_ls_hydrogen_treatment constr
_refine_ls_matrix_type full
_refine_ls_number_parameters 293
_refine_ls_number_reflns 5984
_refine_ls_number_restraints 0
_refine_ls_restrained_S_all 1.043
_refine_ls_R_factor_all 0.0359
_refine_ls_R_factor_gt 0.0310
_refine_ls_shift/su_max 0.002
_refine_ls_shift/su_mean 0.000
_refine_ls_structure_factor_coef Fsqd
_refine_ls_weighting_details 'calc w = 1/[\s^2^(Fo^2^)+(0.0287P)^2^+0.6691P] where P = (Fo^2^+2Fc^2^)/3'
_refine_ls_weighting_scheme calc
_refine_ls_wR_factor_gt 0.0677
_refine_ls_wR_factor_ref 0.0700
_reflns_number_gt 5426
_reflns_number_total 5984
_reflns_threshold_expression I>2\s(I)
_cod_data_source_file hb6031.cif
_cod_data_source_block I
_cod_depositor_comments
;
The following automatic conversions were performed:
'_exptl_absorpt_correction_type' value 'Multi-scan' changed to
'multi-scan' according to
'/home/saulius/struct/CIF-dictionaries/cif_core.dic' dictionary named
'cif_core.dic' version 2.4.1 from 2010-06-29.

Automatic conversion script
Id: cif_fix_enum 1527 2010-12-29 10:47:43Z saulius 

The following automatic conversions were performed:

'_exptl_absorpt_correction_type' value 'Multi-scan' changed to
'multi-scan' according to
/home/saulius/struct/CIF-dictionaries/cif_core.dic dictionary named
'cif_core.dic' version 2.4.1 from 2010-06-29.

Automatic conversion script
Id: cif_fix_values 1715 2011-07-08 13:25:40Z adriana 
;
_cod_database_code 2203602
_cod_database_fobs_code 2203602

loop_
_symmetry_equiv_pos_as_xyz
'x, y, z'
'-x, -y, -z'

loop_
_atom_site_label
_atom_site_fract_x
_atom_site_fract_y
_atom_site_fract_z
_atom_site_U_iso_or_equiv
_atom_site_adp_type
_atom_site_calc_flag
_atom_site_refinement_flags
_atom_site_occupancy
_atom_site_type_symbol
Ni1 0.55178(3) 0.750189(16) 0.720911(16) 0.01366(6) Uani d . 1 Ni
S1 0.22450(6) 0.66261(3) 0.68577(3) 0.01794(9) Uani d . 1 S
S2 0.67683(6) 0.64298(3) 0.86262(3) 0.01655(9) Uani d . 1 S
S3 0.55564(6) 0.92518(3) 0.81706(3) 0.02025(10) Uani d . 1 S
N1 0.41420(19) 0.79524(11) 0.58400(10) 0.0159(3) Uani d . 1 N
N2 0.0934(2) 0.74802(12) 0.50896(11) 0.0220(3) Uani d . 1 N
N3 0.65082(19) 0.62154(11) 0.67038(10) 0.0152(3) Uani d . 1 N
N4 0.7986(2) 0.49042(12) 0.76515(11) 0.0187(3) Uani d . 1 N
N5 0.79084(19) 0.86165(11) 0.72782(11) 0.0163(3) Uani d . 1 N
N6 0.8974(2) 1.03614(13) 0.81414(12) 0.0259(3) Uiso d . 1 N
N7 0.77060(19) 1.26891(11) 0.99198(10) 0.0159(3) Uani d . 1 N
C1 0.2393(2) 0.74043(13) 0.58264(12) 0.0160(3) Uani d . 1 C
C2 0.1281(3) 0.81372(15) 0.43428(14) 0.0247(4) Uani d . 1 C
H2A 0.0281 0.8208 0.3812 0.030 Uiso calc R 1 H
C3 0.3008(3) 0.87196(15) 0.42979(14) 0.0241(4) Uani d . 1 C
H3A 0.3205 0.9180 0.3757 0.029 Uiso calc R 1 H
C4 0.4430(3) 0.85963(14) 0.50811(13) 0.0202(3) Uani d . 1 C
H4A 0.5640 0.8979 0.5079 0.024 Uiso calc R 1 H
C5 0.7144(2) 0.57666(13) 0.75904(12) 0.0148(3) Uani d . 1 C
C6 0.8196(2) 0.44934(14) 0.67784(14) 0.0209(4) Uani d . 1 C
H6A 0.8782 0.3882 0.6799 0.025 Uiso calc R 1 H
C7 0.7612(2) 0.49029(14) 0.58474(13) 0.0206(4) Uani d . 1 C
H7A 0.7788 0.4593 0.5240 0.025 Uiso calc R 1 H
C8 0.6758(2) 0.57883(14) 0.58491(13) 0.0184(3) Uani d . 1 C
H8A 0.6339 0.6100 0.5226 0.022 Uiso calc R 1 H
C9 0.7679(2) 0.94579(13) 0.78562(13) 0.0173(3) Uani d . 1 C
C10 0.9469(2) 0.86963(15) 0.69466(14) 0.0215(4) Uani d . 1 C
H10A 0.9632 0.8121 0.6533 0.026 Uiso calc R 1 H
C11 1.0855(3) 0.96107(17) 0.71992(16) 0.0285(4) Uani d . 1 C
H11A 1.1969 0.9682 0.6963 0.034 Uiso calc R 1 H
C12 1.0541(3) 1.04107(16) 0.78077(16) 0.0291(4) Uani d . 1 C
H12A 1.1489 1.1035 0.8004 0.035 Uiso calc R 1 H
C13 0.7778(3) 1.37935(15) 1.03821(14) 0.0236(4) Uani d . 1 C
H13A 0.9058 1.4131 1.0670 0.035 Uiso calc R 1 H
H13B 0.7067 1.3717 1.0917 0.035 Uiso calc R 1 H
H13C 0.7255 1.4255 0.9862 0.035 Uiso calc R 1 H
C14 0.8424(3) 1.19674(16) 1.07283(14) 0.0261(4) Uani d . 1 C
H14A 0.9694 1.2294 1.1047 0.039 Uiso calc R 1 H
H14B 0.8387 1.1246 1.0427 0.039 Uiso calc R 1 H
H14C 0.7659 1.1891 1.1238 0.039 Uiso calc R 1 H
C15 0.8899(2) 1.28093(15) 0.91508(13) 0.0207(4) Uani d . 1 C
H15A 1.0150 1.3170 0.9472 0.031 Uiso calc R 1 H
H15B 0.8404 1.3251 0.8603 0.031 Uiso calc R 1 H
H15C 0.8921 1.2085 0.8875 0.031 Uiso calc R 1 H
C16 0.5735(2) 1.21341(14) 0.94570(13) 0.0179(3) Uani d . 1 C
H16A 0.5738 1.1378 0.9234 0.021 Uiso calc R 1 H
H16B 0.5000 1.2088 0.9989 0.021 Uiso calc R 1 H
C17 0.4798(2) 1.26935(13) 0.85734(12) 0.0159(3) Uani d . 1 C
C18 0.3853(2) 1.35207(14) 0.87108(13) 0.0196(3) Uani d . 1 C
H18A 0.3848 1.3768 0.9375 0.023 Uiso calc R 1 H
C19 0.2921(2) 1.39864(15) 0.78868(14) 0.0213(4) Uani d . 1 C
H19A 0.2292 1.4555 0.7989 0.026 Uiso calc R 1 H
C20 0.2902(2) 1.36252(15) 0.69149(14) 0.0221(4) Uani d . 1 C
H20A 0.2263 1.3945 0.6350 0.027 Uiso calc R 1 H
C21 0.3820(3) 1.27934(15) 0.67693(13) 0.0229(4) Uani d . 1 C
H21A 0.3802 1.2540 0.6104 0.027 Uiso calc R 1 H
C22 0.4764(2) 1.23317(14) 0.75928(13) 0.0194(3) Uani d . 1 C
H22A 0.5392 1.1764 0.7487 0.023 Uiso calc R 1 H

loop_
_atom_site_aniso_label
_atom_site_aniso_U_11
_atom_site_aniso_U_22
_atom_site_aniso_U_33
_atom_site_aniso_U_12
_atom_site_aniso_U_13
_atom_site_aniso_U_23
Ni1 0.01325(11) 0.01303(10) 0.01471(11) 0.00287(8) 0.00259(8) 0.00043(7)
S1 0.0162(2) 0.0180(2) 0.0184(2) 0.00125(16) 0.00240(16) 0.00297(15)
S2 0.0174(2) 0.0193(2) 0.01275(19) 0.00365(16) 0.00248(15) 0.00004(14)
S3 0.0196(2) 0.0175(2) 0.0254(2) 0.00370(16) 0.00867(18) -0.00287(16)
N1 0.0170(7) 0.0146(7) 0.0164(7) 0.0040(5) 0.0032(5) -0.0005(5)
N2 0.0203(8) 0.0235(8) 0.0201(7) 0.0051(6) -0.0015(6) 0.0006(6)
N3 0.0165(7) 0.0140(6) 0.0147(7) 0.0024(5) 0.0026(5) 0.0014(5)
N4 0.0186(7) 0.0168(7) 0.0204(7) 0.0052(6) 0.0018(6) 0.0014(5)
N5 0.0150(7) 0.0175(7) 0.0174(7) 0.0053(6) 0.0036(6) 0.0024(5)
N6 0.0240(8) 0.0185(7) 0.0299(8) -0.0036(6) -0.0001(7) -0.0005(6)
N7 0.0141(7) 0.0187(7) 0.0141(7) 0.0022(5) 0.0017(5) 0.0033(5)
C1 0.0178(8) 0.0142(7) 0.0163(8) 0.0047(6) 0.0024(6) -0.0029(6)
C2 0.0297(10) 0.0243(9) 0.0177(9) 0.0084(8) -0.0040(7) -0.0002(7)
C3 0.0348(11) 0.0212(9) 0.0180(9) 0.0091(8) 0.0057(8) 0.0047(7)
C4 0.0252(9) 0.0166(8) 0.0197(8) 0.0046(7) 0.0063(7) 0.0017(6)
C5 0.0118(8) 0.0142(7) 0.0166(8) 0.0004(6) 0.0010(6) 0.0006(6)
C6 0.0185(9) 0.0162(8) 0.0283(9) 0.0060(7) 0.0032(7) -0.0024(7)
C7 0.0218(9) 0.0196(8) 0.0206(9) 0.0030(7) 0.0060(7) -0.0057(6)
C8 0.0198(8) 0.0184(8) 0.0154(8) 0.0012(7) 0.0024(6) -0.0002(6)
C9 0.0171(8) 0.0158(8) 0.0175(8) 0.0029(6) 0.0006(6) 0.0028(6)
C10 0.0164(8) 0.0265(9) 0.0242(9) 0.0090(7) 0.0054(7) 0.0089(7)
C11 0.0146(9) 0.0346(11) 0.0371(11) 0.0038(8) 0.0072(8) 0.0153(9)
C12 0.0178(9) 0.0256(10) 0.0365(11) -0.0060(7) -0.0021(8) 0.0082(8)
C13 0.0218(9) 0.0238(9) 0.0228(9) 0.0026(7) 0.0011(7) -0.0061(7)
C14 0.0199(9) 0.0317(10) 0.0244(9) 0.0043(8) -0.0004(7) 0.0132(8)
C15 0.0182(9) 0.0260(9) 0.0198(9) 0.0057(7) 0.0074(7) 0.0033(7)
C16 0.0147(8) 0.0186(8) 0.0176(8) -0.0009(6) 0.0009(6) 0.0033(6)
C17 0.0128(8) 0.0167(8) 0.0156(8) -0.0014(6) 0.0012(6) 0.0019(6)
C18 0.0192(9) 0.0235(9) 0.0152(8) 0.0031(7) 0.0028(7) -0.0023(6)
C19 0.0194(9) 0.0226(9) 0.0222(9) 0.0068(7) 0.0027(7) -0.0003(7)
C20 0.0199(9) 0.0264(9) 0.0188(8) 0.0045(7) 0.0011(7) 0.0044(7)
C21 0.0268(10) 0.0274(9) 0.0147(8) 0.0050(8) 0.0048(7) -0.0015(7)
C22 0.0188(8) 0.0193(8) 0.0198(8) 0.0041(7) 0.0033(7) -0.0016(6)

loop_
_atom_type_symbol
_atom_type_description
_atom_type_scat_dispersion_real
_atom_type_scat_dispersion_imag
_atom_type_scat_source
C C 0.0033 0.0016 'International Tables Vol C Tables 4.2.6.8 and 6.1.1.4'
H H 0.0000 0.0000 'International Tables Vol C Tables 4.2.6.8 and 6.1.1.4'
N N 0.0061 0.0033 'International Tables Vol C Tables 4.2.6.8 and 6.1.1.4'
S S 0.1246 0.1234 'International Tables Vol C Tables 4.2.6.8 and 6.1.1.4'
Ni Ni 0.3393 1.1124 'International Tables Vol C Tables 4.2.6.8 and 6.1.1.4'

loop_
_geom_angle_atom_site_label_1
_geom_angle_atom_site_label_2
_geom_angle_atom_site_label_3
_geom_angle
_geom_angle_publ_flag
N5 Ni1 N3 94.69(6) yes
N5 Ni1 N1 96.66(6) yes
N3 Ni1 N1 99.25(5) yes
N5 Ni1 S1 162.19(4) yes
N3 Ni1 S1 97.38(4) yes
N1 Ni1 S1 68.52(4) yes
N5 Ni1 S2 95.47(4) yes
N3 Ni1 S2 68.50(4) yes
N1 Ni1 S2 163.43(4) yes
S1 Ni1 S2 101.113(16) yes
N5 Ni1 S3 67.63(4) yes
N3 Ni1 S3 158.31(4) yes
N1 Ni1 S3 95.37(4) yes
S1 Ni1 S3 102.858(17) yes
S2 Ni1 S3 99.663(18) yes
C1 S1 Ni1 77.83(6) ?
C5 S2 Ni1 77.37(6) ?
C9 S3 Ni1 76.34(6) ?
C4 N1 C1 118.37(15) ?
C4 N1 Ni1 140.66(13) ?
C1 N1 Ni1 100.86(10) ?
C2 N2 C1 115.99(16) ?
C8 N3 C5 118.31(14) ?
C8 N3 Ni1 140.16(12) ?
C5 N3 Ni1 101.40(10) ?
C6 N4 C5 116.22(15) ?
C10 N5 C9 119.05(15) ?
C10 N5 Ni1 138.16(13) ?
C9 N5 Ni1 102.77(10) ?
C12 N6 C9 116.08(17) ?
C13 N7 C15 108.94(13) ?
C13 N7 C14 109.30(14) ?
C15 N7 C14 108.97(13) ?
C13 N7 C16 111.31(13) ?
C15 N7 C16 111.59(13) ?
C14 N7 C16 106.67(13) ?
N2 C1 N1 123.78(15) ?
N2 C1 S1 123.47(13) ?
N1 C1 S1 112.73(12) ?
N2 C2 C3 123.91(17) ?
N2 C2 H2A 118.0 ?
C3 C2 H2A 118.0 ?
C4 C3 C2 116.53(16) ?
C4 C3 H3A 121.7 ?
C2 C3 H3A 121.7 ?
N1 C4 C3 121.41(17) ?
N1 C4 H4A 119.3 ?
C3 C4 H4A 119.3 ?
N4 C5 N3 123.68(15) ?
N4 C5 S2 123.63(13) ?
N3 C5 S2 112.69(12) ?
N4 C6 C7 124.00(16) ?
N4 C6 H6A 118.0 ?
C7 C6 H6A 118.0 ?
C6 C7 C8 116.22(16) ?
C6 C7 H7A 121.9 ?
C8 C7 H7A 121.9 ?
N3 C8 C7 121.57(16) ?
N3 C8 H8A 119.2 ?
C7 C8 H8A 119.2 ?
N6 C9 N5 123.44(15) ?
N6 C9 S3 123.45(13) ?
N5 C9 S3 113.10(12) ?
N5 C10 C11 120.66(18) ?
N5 C10 H10A 119.7 ?
C11 C10 H10A 119.7 ?
C12 C11 C10 116.84(17) ?
C12 C11 H11A 121.6 ?
C10 C11 H11A 121.6 ?
N6 C12 C11 123.89(18) ?
N6 C12 H12A 118.1 ?
C11 C12 H12A 118.1 ?
N7 C13 H13A 109.5 ?
N7 C13 H13B 109.5 ?
H13A C13 H13B 109.5 ?
N7 C13 H13C 109.5 ?
H13A C13 H13C 109.5 ?
H13B C13 H13C 109.5 ?
N7 C14 H14A 109.5 ?
N7 C14 H14B 109.5 ?
H14A C14 H14B 109.5 ?
N7 C14 H14C 109.5 ?
H14A C14 H14C 109.5 ?
H14B C14 H14C 109.5 ?
N7 C15 H15A 109.5 ?
N7 C15 H15B 109.5 ?
H15A C15 H15B 109.5 ?
N7 C15 H15C 109.5 ?
H15A C15 H15C 109.5 ?
H15B C15 H15C 109.5 ?
C17 C16 N7 115.15(13) ?
C17 C16 H16A 108.5 ?
N7 C16 H16A 108.5 ?
C17 C16 H16B 108.5 ?
N7 C16 H16B 108.5 ?
H16A C16 H16B 107.5 ?
C22 C17 C18 118.77(15) ?
C22 C17 C16 119.61(15) ?
C18 C17 C16 121.47(15) ?
C19 C18 C17 120.60(16) ?
C19 C18 H18A 119.7 ?
C17 C18 H18A 119.7 ?
C20 C19 C18 120.20(17) ?
C20 C19 H19A 119.9 ?
C18 C19 H19A 119.9 ?
C19 C20 C21 119.68(17) ?
C19 C20 H20A 120.2 ?
C21 C20 H20A 120.2 ?
C22 C21 C20 120.18(16) ?
C22 C21 H21A 119.9 ?
C20 C21 H21A 119.9 ?
C21 C22 C17 120.54(16) ?
C21 C22 H22A 119.7 ?
C17 C22 H22A 119.7 ?

loop_
_geom_bond_atom_site_label_1
_geom_bond_atom_site_label_2
_geom_bond_distance
_geom_bond_publ_flag
Ni1 N5 2.0492(14) yes
Ni1 N3 2.0635(14) yes
Ni1 N1 2.0689(14) yes
Ni1 S1 2.4617(5) yes
Ni1 S2 2.4743(5) yes
Ni1 S3 2.5290(5) yes
S1 C1 1.7122(17) ?
S2 C5 1.7232(17) ?
S3 C9 1.7179(17) ?
N1 C4 1.333(2) ?
N1 C1 1.367(2) ?
N2 C2 1.339(2) ?
N2 C1 1.349(2) ?
N3 C8 1.333(2) ?
N3 C5 1.363(2) ?
N4 C6 1.336(2) ?
N4 C5 1.345(2) ?
N5 C10 1.333(2) ?
N5 C9 1.364(2) ?
N6 C12 1.343(3) ?
N6 C9 1.344(2) ?
N7 C13 1.498(2) ?
N7 C15 1.500(2) ?
N7 C14 1.501(2) ?
N7 C16 1.526(2) ?
C2 C3 1.384(3) ?
C2 H2A 0.9500 ?
C3 C4 1.382(3) ?
C3 H3A 0.9500 ?
C4 H4A 0.9500 ?
C6 C7 1.381(3) ?
C6 H6A 0.9500 ?
C7 C8 1.381(2) ?
C7 H7A 0.9500 ?
C8 H8A 0.9500 ?
C10 C11 1.386(3) ?
C10 H10A 0.9500 ?
C11 C12 1.375(3) ?
C11 H11A 0.9500 ?
C12 H12A 0.9500 ?
C13 H13A 0.9800 ?
C13 H13B 0.9800 ?
C13 H13C 0.9800 ?
C14 H14A 0.9800 ?
C14 H14B 0.9800 ?
C14 H14C 0.9800 ?
C15 H15A 0.9800 ?
C15 H15B 0.9800 ?
C15 H15C 0.9800 ?
C16 C17 1.506(2) ?
C16 H16A 0.9900 ?
C16 H16B 0.9900 ?
C17 C22 1.393(2) ?
C17 C18 1.394(2) ?
C18 C19 1.386(2) ?
C18 H18A 0.9500 ?
C19 C20 1.384(3) ?
C19 H19A 0.9500 ?
C20 C21 1.387(3) ?
C20 H20A 0.9500 ?
C21 C22 1.386(2) ?
C21 H21A 0.9500 ?
C22 H22A 0.9500 ?
